data_1545910
loop_
_publ_author_name
'Ruccolo, Serge'
'Rauch, Michael'
'Parkin, Gerard'

_publ_section_title
;
 Tris[(1-isopropylbenzimidazol-2-yl)dimethylsilyl]methyl metal complexes,
 [TismPriBenz]M: a new class of metallacarbatranes, isomerization to a
 tris(N-heterocyclic carbene) derivative, and evidence for an inverted
 ligand field
;
_journal_name_full 'Chem. Sci.'
_journal_paper_doi 10.1039/C7SC00499K
_journal_year 2017
_chemical_formula_sum 'C44 H60 Mg N6 Si3'
_chemical_formula_weight 781.56
_space_group_crystal_system monoclinic
_space_group_IT_number 14
_space_group_name_Hall '-P 2yn'
_space_group_name_H-M_alt 'P 1 21/n 1'
_symmetry_space_group_name_Hall '-P 2yn'
_symmetry_space_group_name_H-M 'P 1 21/n 1'
_atom_sites_solution_hydrogens geom
_audit_creation_method SHELXL-2014/7
_audit_update_record
;
2017-01-25 deposited with the CCDC.
2017-03-29 downloaded from the CCDC.
;
_cell_angle_alpha 90
_cell_angle_beta 98.1684(13)
_cell_angle_gamma 90
_cell_formula_units_Z 4
_cell_length_a 12.8340(11)
_cell_length_b 17.1903(15)
_cell_length_c 20.4108(18)
_cell_measurement_reflns_used 9521
_cell_measurement_temperature 130(2)
_cell_measurement_theta_max 30.59
_cell_measurement_theta_min 2.33
_cell_volume 4457.4(7)
_computing_cell_refinement 'Bruker SAINT'
_computing_data_collection 'Bruker APEX2'
_computing_data_reduction 'Bruker SAINT'
_computing_molecular_graphics 'Bruker SHELXTL'
_computing_publication_material 'Bruker SHELXTL'
_computing_structure_refinement 'SHELXL-2014/7 (Sheldrick, 2014)'
_computing_structure_solution 'SHELXS-97 (Sheldrick 2008)'
_diffrn_ambient_temperature 130(2)
_diffrn_measured_fraction_theta_full 1.000
_diffrn_measured_fraction_theta_max 0.999
_diffrn_measurement_device_type 'Bruker APEX-II CCD'
_diffrn_measurement_method '\f and \w scans'
_diffrn_radiation_type MoK\a
_diffrn_radiation_wavelength 0.71073
_diffrn_reflns_av_R_equivalents 0.0333
_diffrn_reflns_av_unetI/netI 0.0240
_diffrn_reflns_Laue_measured_fraction_full 1.000
_diffrn_reflns_Laue_measured_fraction_max 0.999
_diffrn_reflns_limit_h_max 18
_diffrn_reflns_limit_h_min -18
_diffrn_reflns_limit_k_max 24
_diffrn_reflns_limit_k_min -24
_diffrn_reflns_limit_l_max 29
_diffrn_reflns_limit_l_min -29
_diffrn_reflns_number 72760
_diffrn_reflns_point_group_measured_fraction_full 1.000
_diffrn_reflns_point_group_measured_fraction_max 0.999
_diffrn_reflns_theta_full 25.242
_diffrn_reflns_theta_max 30.596
_diffrn_reflns_theta_min 1.555
_exptl_absorpt_coefficient_mu 0.158
_exptl_absorpt_correction_T_max .7461
_exptl_absorpt_correction_T_min .6902
_exptl_absorpt_correction_type empirical
_exptl_absorpt_process_details sadabs
_exptl_crystal_colour colorless
_exptl_crystal_density_diffrn 1.165
_exptl_crystal_description block
_exptl_crystal_F_000 1680
_exptl_crystal_size_max 0.400
_exptl_crystal_size_mid 0.320
_exptl_crystal_size_min 0.150
_refine_diff_density_max 0.602
_refine_diff_density_min -0.556
_refine_diff_density_rms 0.056
_refine_ls_extinction_method none
_refine_ls_goodness_of_fit_ref 1.025
_refine_ls_hydrogen_treatment constr
_refine_ls_matrix_type full
_refine_ls_number_parameters 471
_refine_ls_number_reflns 13721
_refine_ls_number_restraints 0
_refine_ls_restrained_S_all 1.025
_refine_ls_R_factor_all 0.0527
_refine_ls_R_factor_gt 0.0408
_refine_ls_shift/su_max 0.001
_refine_ls_shift/su_mean 0.000
_refine_ls_structure_factor_coef Fsqd
_refine_ls_weighting_details 'w=1/[\s^2^(Fo^2^)+(0.0544P)^2^+2.0550P] where P=(Fo^2^+2Fc^2^)/3'
_refine_ls_weighting_scheme calc
_refine_ls_wR_factor_gt 0.1030
_refine_ls_wR_factor_ref 0.1121
_reflns_Friedel_coverage 0.000
_reflns_number_gt 11275
_reflns_number_total 13721
_reflns_threshold_expression 'I > 2\s(I)'
_cod_data_source_file c7sc00499k2.cif
_cod_data_source_block mgmr
_cod_database_code 1545910
_shelx_shelxl_version_number 2014/7
_shelx_space_group_comment
; 
The symmetry employed for this shelxl refinement is uniquely defined 
by the following loop, which should always be used as a source of 
symmetry information in preference to the above space-group names. 
They are only intended as comments. 
;
_shelx_estimated_absorpt_t_min 0.940
_shelx_estimated_absorpt_t_max 0.977

loop_
_space_group_symop_operation_xyz
'x, y, z'
'-x+1/2, y+1/2, -z+1/2'
'-x, -y, -z'
'x-1/2, -y-1/2, z-1/2'

loop_
_atom_site_label
_atom_site_type_symbol
_atom_site_fract_x
_atom_site_fract_y
_atom_site_fract_z
_atom_site_U_iso_or_equiv
_atom_site_adp_type
_atom_site_occupancy
_atom_site_site_symmetry_order
_atom_site_calc_flag
_atom_site_refinement_flags_posn
_atom_site_refinement_flags_adp
_atom_site_refinement_flags_occupancy
_atom_site_disorder_assembly
_atom_site_disorder_group
Mg Mg 0.28423(3) 0.79377(2) 0.01843(2) 0.01822(8) Uani 1 1 d . . . . .
N11 N 0.12175(8) 0.81759(6) -0.02562(5) 0.01980(19) Uani 1 1 d . . . . .
N12 N -0.04415(8) 0.84898(6) -0.01516(5) 0.02026(19) Uani 1 1 d . . . . .
N21 N 0.34700(8) 0.68492(6) -0.01901(5) 0.01899(19) Uani 1 1 d . . . . .
N22 N 0.32507(8) 0.56386(6) -0.05880(5) 0.01921(19) Uani 1 1 d . . . . .
N31 N 0.33501(8) 0.84518(6) 0.11782(5) 0.02067(19) Uani 1 1 d . . . . .
N32 N 0.39631(8) 0.83586(6) 0.22570(5) 0.01940(19) Uani 1 1 d . . . . .
Si1 Si 0.07530(3) 0.75428(2) 0.09380(2) 0.01792(7) Uani 1 1 d . . . . .
Si2 Si 0.18238(2) 0.61349(2) 0.03678(2) 0.01610(7) Uani 1 1 d . . . . .
Si3 Si 0.29060(2) 0.69572(2) 0.16100(2) 0.01651(7) Uani 1 1 d . . . . .
C2 C 0.36525(11) 0.87606(8) -0.03791(7) 0.0270(3) Uani 1 1 d . . . . .
H2A H 0.4372 0.8840 -0.0155 0.041 Uiso 1 1 calc R U . . .
H2B H 0.3275 0.9258 -0.0411 0.041 Uiso 1 1 calc R U . . .
H2C H 0.3675 0.8554 -0.0824 0.041 Uiso 1 1 calc R U . . .
C1 C 0.19534(9) 0.70110(6) 0.08638(5) 0.0166(2) Uani 1 1 d . . . . .
C40B C 0.6697(2) 0.87971(15) 0.15747(17) 0.0679(8) Uani 0.544(6) 1 d G . P A 1
H40A H 0.6401 0.9260 0.1373 0.082 Uiso 0.544(6) 1 calc R U P A 1
C41B C 0.62561(18) 0.80797(19) 0.13820(14) 0.0679(8) Uani 0.544(6) 1 d G . P A 1
H41A H 0.5660 0.8053 0.1049 0.082 Uiso 0.544(6) 1 calc R U P A 1
C42B C 0.6688(2) 0.74020(14) 0.16768(16) 0.0679(8) Uani 0.544(6) 1 d G . P A 1
H42A H 0.6387 0.6912 0.1545 0.082 Uiso 0.544(6) 1 calc R U P A 1
C43B C 0.7561(2) 0.74417(17) 0.21645(15) 0.0679(8) Uani 0.544(6) 1 d G . P A 1
H43A H 0.7856 0.6978 0.2366 0.082 Uiso 0.544(6) 1 calc R U P A 1
C44B C 0.80009(17) 0.8159(2) 0.23572(14) 0.0679(8) Uani 0.544(6) 1 d G . P A 1
H44A H 0.8597 0.8186 0.2690 0.082 Uiso 0.544(6) 1 calc R U P A 1
C45B C 0.7569(2) 0.88369(16) 0.20624(17) 0.0679(8) Uani 0.544(6) 1 d G . P A 1
H45A H 0.7870 0.9327 0.2194 0.082 Uiso 0.544(6) 1 calc R U P A 1
C40A C 0.6333(2) 0.86959(19) 0.13266(16) 0.0600(9) Uani 0.456(6) 1 d G . P A 2
H40B H 0.5845 0.8994 0.1035 0.072 Uiso 0.456(6) 1 calc R U P A 2
C41A C 0.6255(2) 0.7889(2) 0.13312(17) 0.0600(9) Uani 0.456(6) 1 d G . P A 2
H41B H 0.5713 0.7636 0.1043 0.072 Uiso 0.456(6) 1 calc R U P A 2
C42A C 0.6970(3) 0.74536(15) 0.17572(19) 0.0600(9) Uani 0.456(6) 1 d G . P A 2
H42B H 0.6916 0.6902 0.1760 0.072 Uiso 0.456(6) 1 calc R U P A 2
C43A C 0.7763(2) 0.7824(2) 0.21786(16) 0.0600(9) Uani 0.456(6) 1 d G . P A 2
H43B H 0.8251 0.7526 0.2470 0.072 Uiso 0.456(6) 1 calc R U P A 2
C44A C 0.7841(2) 0.8631(2) 0.21740(17) 0.0600(9) Uani 0.456(6) 1 d G . P A 2
H44B H 0.8383 0.8884 0.2462 0.072 Uiso 0.456(6) 1 calc R U P A 2
C45A C 0.7126(3) 0.90665(15) 0.17480(19) 0.0600(9) Uani 0.456(6) 1 d G . P A 2
H45B H 0.7179 0.9618 0.1745 0.072 Uiso 0.456(6) 1 calc R U P A 2
C101 C -0.04313(11) 0.69327(8) 0.10576(8) 0.0306(3) Uani 1 1 d . . . . .
H10D H -0.0931 0.7250 0.1263 0.046 Uiso 1 1 calc R U . . .
H10E H -0.0205 0.6490 0.1345 0.046 Uiso 1 1 calc R U . . .
H10F H -0.0771 0.6742 0.0627 0.046 Uiso 1 1 calc R U . . .
C102 C 0.08429(11) 0.83212(8) 0.15916(7) 0.0287(3) Uani 1 1 d . . . . .
H10A H 0.0176 0.8607 0.1552 0.043 Uiso 1 1 calc R U . . .
H10B H 0.1414 0.8681 0.1532 0.043 Uiso 1 1 calc R U . . .
H10C H 0.0985 0.8081 0.2031 0.043 Uiso 1 1 calc R U . . .
C103 C 0.04528(9) 0.81065(7) 0.01234(6) 0.0188(2) Uani 1 1 d . . . . .
C104 C 0.07989(10) 0.86215(7) -0.07997(6) 0.0211(2) Uani 1 1 d . . . . .
C105 C 0.12605(11) 0.88574(8) -0.13484(6) 0.0262(3) Uani 1 1 d . . . . .
H10J H 0.1963 0.8719 -0.1394 0.031 Uiso 1 1 calc R U . . .
C106 C 0.06475(13) 0.93032(8) -0.18226(7) 0.0316(3) Uani 1 1 d . . . . .
H10I H 0.0937 0.9470 -0.2202 0.038 Uiso 1 1 calc R U . . .
C107 C -0.03833(13) 0.95129(8) -0.17566(7) 0.0330(3) Uani 1 1 d . . . . .
H10H H -0.0772 0.9825 -0.2090 0.040 Uiso 1 1 calc R U . . .
C108 C -0.08543(12) 0.92790(8) -0.12196(7) 0.0287(3) Uani 1 1 d . . . . .
H10G H -0.1558 0.9419 -0.1177 0.034 Uiso 1 1 calc R U . . .
C109 C -0.02399(10) 0.88243(7) -0.07410(6) 0.0221(2) Uani 1 1 d . . . . .
C110 C -0.13918(10) 0.86014(8) 0.01686(6) 0.0233(2) Uani 1 1 d . . . . .
H11A H -0.1270 0.8324 0.0603 0.028 Uiso 1 1 calc R U . . .
C111 C -0.15390(12) 0.94595(8) 0.03154(8) 0.0324(3) Uani 1 1 d . . . . .
H11E H -0.2156 0.9523 0.0544 0.049 Uiso 1 1 calc R U . . .
H11F H -0.1644 0.9753 -0.0101 0.049 Uiso 1 1 calc R U . . .
H11G H -0.0912 0.9655 0.0598 0.049 Uiso 1 1 calc R U . . .
C112 C -0.23526(11) 0.82290(9) -0.02382(8) 0.0333(3) Uani 1 1 d . . . . .
H11B H -0.2969 0.8303 -0.0012 0.050 Uiso 1 1 calc R U . . .
H11C H -0.2225 0.7672 -0.0288 0.050 Uiso 1 1 calc R U . . .
H11D H -0.2480 0.8474 -0.0676 0.050 Uiso 1 1 calc R U . . .
C201 C 0.19752(11) 0.51820(7) 0.08333(6) 0.0248(2) Uani 1 1 d . . . . .
H20D H 0.1669 0.4761 0.0544 0.037 Uiso 1 1 calc R U . . .
H20E H 0.1611 0.5214 0.1223 0.037 Uiso 1 1 calc R U . . .
H20F H 0.2724 0.5077 0.0974 0.037 Uiso 1 1 calc R U . . .
C202 C 0.05672(10) 0.60368(8) -0.02217(7) 0.0251(2) Uani 1 1 d . . . . .
H20A H 0.0665 0.5658 -0.0566 0.038 Uiso 1 1 calc R U . . .
H20B H 0.0376 0.6542 -0.0426 0.038 Uiso 1 1 calc R U . . .
H20C H 0.0004 0.5859 0.0020 0.038 Uiso 1 1 calc R U . . .
C203 C 0.29150(9) 0.61917(7) -0.01786(6) 0.0181(2) Uani 1 1 d . . . . .
C204 C 0.42033(9) 0.67140(7) -0.06189(6) 0.0201(2) Uani 1 1 d . . . . .
C205 C 0.49941(10) 0.71990(8) -0.07967(7) 0.0255(2) Uani 1 1 d . . . . .
H20G H 0.5094 0.7710 -0.0622 0.031 Uiso 1 1 calc R U . . .
C206 C 0.56257(11) 0.69066(9) -0.12360(7) 0.0302(3) Uani 1 1 d . . . . .
H20H H 0.6163 0.7226 -0.1368 0.036 Uiso 1 1 calc R U . . .
C207 C 0.54882(11) 0.61490(9) -0.14895(7) 0.0289(3) Uani 1 1 d . . . . .
H20I H 0.5935 0.5968 -0.1790 0.035 Uiso 1 1 calc R U . . .
C208 C 0.47177(10) 0.56583(8) -0.13129(6) 0.0249(2) Uani 1 1 d . . . . .
H20J H 0.4630 0.5144 -0.1482 0.030 Uiso 1 1 calc R U . . .
C209 C 0.40745(9) 0.59559(7) -0.08730(6) 0.0202(2) Uani 1 1 d . . . . .
C210 C 0.27851(10) 0.48595(7) -0.07094(6) 0.0220(2) Uani 1 1 d . . . . .
H21A H 0.2165 0.4832 -0.0464 0.026 Uiso 1 1 calc R U . . .
C211 C 0.23677(12) 0.47436(9) -0.14411(7) 0.0301(3) Uani 1 1 d . . . . .
H21E H 0.1956 0.4262 -0.1497 0.045 Uiso 1 1 calc R U . . .
H21F H 0.2960 0.4709 -0.1694 0.045 Uiso 1 1 calc R U . . .
H21G H 0.1919 0.5185 -0.1601 0.045 Uiso 1 1 calc R U . . .
C212 C 0.35507(12) 0.42270(8) -0.04257(7) 0.0313(3) Uani 1 1 d . . . . .
H21B H 0.3203 0.3719 -0.0481 0.047 Uiso 1 1 calc R U . . .
H21C H 0.3775 0.4326 0.0046 0.047 Uiso 1 1 calc R U . . .
H21D H 0.4167 0.4230 -0.0659 0.047 Uiso 1 1 calc R U . . .
C301 C 0.23527(10) 0.66467(8) 0.23744(6) 0.0241(2) Uani 1 1 d . . . . .
H30A H 0.2923 0.6613 0.2747 0.036 Uiso 1 1 calc R U . . .
H30B H 0.2015 0.6137 0.2299 0.036 Uiso 1 1 calc R U . . .
H30C H 0.1832 0.7029 0.2475 0.036 Uiso 1 1 calc R U . . .
C302 C 0.40947(10) 0.63359(8) 0.15505(7) 0.0246(2) Uani 1 1 d . . . . .
H30D H 0.4652 0.6465 0.1914 0.037 Uiso 1 1 calc R U . . .
H30E H 0.4347 0.6433 0.1127 0.037 Uiso 1 1 calc R U . . .
H30F H 0.3905 0.5786 0.1580 0.037 Uiso 1 1 calc R U . . .
C303 C 0.34627(9) 0.79859(7) 0.17078(6) 0.0185(2) Uani 1 1 d . . . . .
C304 C 0.41565(9) 0.91196(7) 0.20769(6) 0.0209(2) Uani 1 1 d . . . . .
C305 C 0.46120(10) 0.97588(7) 0.24342(7) 0.0250(2) Uani 1 1 d . . . . .
H30G H 0.4845 0.9728 0.2896 0.030 Uiso 1 1 calc R U . . .
C306 C 0.47062(11) 1.04378(8) 0.20820(8) 0.0290(3) Uani 1 1 d . . . . .
H30H H 0.5017 1.0882 0.2307 0.035 Uiso 1 1 calc R U . . .
C307 C 0.43542(11) 1.04851(8) 0.14016(8) 0.0302(3) Uani 1 1 d . . . . .
H30I H 0.4440 1.0959 0.1175 0.036 Uiso 1 1 calc R U . . .
C308 C 0.38839(11) 0.98571(8) 0.10502(7) 0.0276(3) Uani 1 1 d . . . . .
H30J H 0.3639 0.9894 0.0590 0.033 Uiso 1 1 calc R U . . .
C309 C 0.37835(10) 0.91658(7) 0.13983(6) 0.0220(2) Uani 1 1 d . . . . .
C310 C 0.43008(10) 0.79835(7) 0.29015(6) 0.0211(2) Uani 1 1 d . . . . .
H31A H 0.4185 0.7412 0.2837 0.025 Uiso 1 1 calc R U . . .
C311 C 0.36150(11) 0.82471(9) 0.34091(7) 0.0300(3) Uani 1 1 d . . . . .
H31E H 0.3806 0.7955 0.3821 0.045 Uiso 1 1 calc R U . . .
H31F H 0.2873 0.8153 0.3237 0.045 Uiso 1 1 calc R U . . .
H31G H 0.3724 0.8804 0.3496 0.045 Uiso 1 1 calc R U . . .
C312 C 0.54743(10) 0.81023(8) 0.31277(7) 0.0275(3) Uani 1 1 d . . . . .
H31B H 0.5697 0.7784 0.3521 0.041 Uiso 1 1 calc R U . . .
H31C H 0.5610 0.8652 0.3235 0.041 Uiso 1 1 calc R U . . .
H31D H 0.5870 0.7947 0.2772 0.041 Uiso 1 1 calc R U . . .

loop_
_atom_site_aniso_label
_atom_site_aniso_U_11
_atom_site_aniso_U_22
_atom_site_aniso_U_33
_atom_site_aniso_U_23
_atom_site_aniso_U_13
_atom_site_aniso_U_12
Mg 0.01978(19) 0.01702(18) 0.01863(18) 0.00095(14) 0.00539(14) -0.00154(14)
N11 0.0236(5) 0.0174(4) 0.0186(4) 0.0024(4) 0.0037(4) -0.0005(4)
N12 0.0207(5) 0.0187(5) 0.0204(5) 0.0006(4) -0.0005(4) 0.0017(4)
N21 0.0187(4) 0.0188(4) 0.0204(5) 0.0004(4) 0.0060(4) -0.0010(3)
N22 0.0192(4) 0.0189(4) 0.0201(5) -0.0017(4) 0.0048(4) 0.0001(4)
N31 0.0230(5) 0.0179(5) 0.0213(5) 0.0010(4) 0.0038(4) -0.0043(4)
N32 0.0222(5) 0.0171(4) 0.0192(4) -0.0013(4) 0.0039(4) -0.0017(4)
Si1 0.01802(15) 0.01797(15) 0.01859(15) 0.00255(11) 0.00537(11) 0.00178(11)
Si2 0.01606(14) 0.01574(14) 0.01659(14) 0.00083(11) 0.00268(11) -0.00179(10)
Si3 0.01745(14) 0.01537(14) 0.01678(14) 0.00102(11) 0.00267(11) -0.00062(11)
C2 0.0307(6) 0.0242(6) 0.0283(6) 0.0038(5) 0.0114(5) -0.0031(5)
C1 0.0164(5) 0.0164(5) 0.0172(5) 0.0003(4) 0.0029(4) 0.0002(4)
C40B 0.0415(10) 0.0862(15) 0.0829(14) -0.0488(11) 0.0326(9) -0.0247(8)
C41B 0.0415(10) 0.0862(15) 0.0829(14) -0.0488(11) 0.0326(9) -0.0247(8)
C42B 0.0415(10) 0.0862(15) 0.0829(14) -0.0488(11) 0.0326(9) -0.0247(8)
C43B 0.0415(10) 0.0862(15) 0.0829(14) -0.0488(11) 0.0326(9) -0.0247(8)
C44B 0.0415(10) 0.0862(15) 0.0829(14) -0.0488(11) 0.0326(9) -0.0247(8)
C45B 0.0415(10) 0.0862(15) 0.0829(14) -0.0488(11) 0.0326(9) -0.0247(8)
C40A 0.0385(10) 0.0787(17) 0.0667(14) -0.0356(11) 0.0212(9) -0.0138(9)
C41A 0.0385(10) 0.0787(17) 0.0667(14) -0.0356(11) 0.0212(9) -0.0138(9)
C42A 0.0385(10) 0.0787(17) 0.0667(14) -0.0356(11) 0.0212(9) -0.0138(9)
C43A 0.0385(10) 0.0787(17) 0.0667(14) -0.0356(11) 0.0212(9) -0.0138(9)
C44A 0.0385(10) 0.0787(17) 0.0667(14) -0.0356(11) 0.0212(9) -0.0138(9)
C45A 0.0385(10) 0.0787(17) 0.0667(14) -0.0356(11) 0.0212(9) -0.0138(9)
C101 0.0241(6) 0.0279(7) 0.0428(8) 0.0066(6) 0.0152(6) 0.0006(5)
C102 0.0321(7) 0.0301(7) 0.0240(6) -0.0046(5) 0.0045(5) 0.0094(5)
C103 0.0196(5) 0.0163(5) 0.0201(5) -0.0005(4) 0.0014(4) 0.0002(4)
C104 0.0284(6) 0.0162(5) 0.0178(5) -0.0002(4) 0.0002(4) -0.0023(4)
C105 0.0357(7) 0.0229(6) 0.0199(6) 0.0002(5) 0.0034(5) -0.0054(5)
C106 0.0491(8) 0.0271(7) 0.0173(6) 0.0030(5) -0.0001(5) -0.0090(6)
C107 0.0479(8) 0.0253(6) 0.0216(6) 0.0043(5) -0.0096(6) -0.0026(6)
C108 0.0341(7) 0.0235(6) 0.0251(6) 0.0010(5) -0.0071(5) 0.0008(5)
C109 0.0288(6) 0.0158(5) 0.0200(5) -0.0009(4) -0.0021(4) -0.0016(4)
C110 0.0200(5) 0.0236(6) 0.0257(6) -0.0033(5) 0.0013(4) 0.0030(4)
C111 0.0349(7) 0.0256(6) 0.0358(7) -0.0063(6) 0.0024(6) 0.0080(5)
C112 0.0229(6) 0.0379(8) 0.0380(8) -0.0067(6) 0.0007(5) -0.0022(5)
C201 0.0328(6) 0.0185(5) 0.0225(6) 0.0029(4) 0.0026(5) -0.0039(5)
C202 0.0208(5) 0.0280(6) 0.0249(6) -0.0012(5) -0.0019(4) -0.0017(5)
C203 0.0187(5) 0.0176(5) 0.0182(5) -0.0003(4) 0.0028(4) 0.0000(4)
C204 0.0183(5) 0.0224(5) 0.0203(5) 0.0008(4) 0.0046(4) 0.0017(4)
C205 0.0217(6) 0.0265(6) 0.0302(6) 0.0013(5) 0.0099(5) -0.0020(5)
C206 0.0224(6) 0.0368(7) 0.0340(7) 0.0039(6) 0.0126(5) -0.0013(5)
C207 0.0234(6) 0.0383(7) 0.0273(6) 0.0005(5) 0.0111(5) 0.0052(5)
C208 0.0227(6) 0.0292(6) 0.0234(6) -0.0024(5) 0.0057(4) 0.0049(5)
C209 0.0181(5) 0.0233(6) 0.0194(5) 0.0010(4) 0.0037(4) 0.0017(4)
C210 0.0249(6) 0.0178(5) 0.0236(6) -0.0029(4) 0.0044(4) -0.0005(4)
C211 0.0332(7) 0.0294(7) 0.0263(6) -0.0055(5) -0.0004(5) -0.0039(5)
C212 0.0388(7) 0.0229(6) 0.0321(7) 0.0015(5) 0.0046(6) 0.0072(5)
C301 0.0257(6) 0.0263(6) 0.0207(5) 0.0052(5) 0.0041(4) -0.0034(5)
C302 0.0208(5) 0.0240(6) 0.0279(6) -0.0026(5) -0.0006(5) 0.0030(4)
C303 0.0191(5) 0.0187(5) 0.0181(5) -0.0008(4) 0.0043(4) -0.0015(4)
C304 0.0208(5) 0.0173(5) 0.0252(6) -0.0007(4) 0.0058(4) -0.0017(4)
C305 0.0249(6) 0.0212(6) 0.0292(6) -0.0051(5) 0.0046(5) -0.0022(5)
C306 0.0282(6) 0.0193(6) 0.0398(7) -0.0050(5) 0.0062(5) -0.0051(5)
C307 0.0314(7) 0.0202(6) 0.0398(7) 0.0035(5) 0.0083(6) -0.0052(5)
C308 0.0298(6) 0.0227(6) 0.0302(6) 0.0047(5) 0.0043(5) -0.0050(5)
C309 0.0217(5) 0.0192(5) 0.0255(6) 0.0002(4) 0.0046(4) -0.0033(4)
C310 0.0260(6) 0.0200(5) 0.0176(5) -0.0016(4) 0.0039(4) -0.0010(4)
C311 0.0301(7) 0.0383(7) 0.0236(6) -0.0052(5) 0.0102(5) -0.0053(6)
C312 0.0245(6) 0.0311(7) 0.0262(6) 0.0001(5) 0.0014(5) 0.0025(5)

loop_
_atom_type_symbol
_atom_type_description
_atom_type_scat_dispersion_real
_atom_type_scat_dispersion_imag
_atom_type_scat_source
C C 0.0033 0.0016 'International Tables Vol C Tables 4.2.6.8 and 6.1.1.4'
H H 0.0000 0.0000 'International Tables Vol C Tables 4.2.6.8 and 6.1.1.4'
N N 0.0061 0.0033 'International Tables Vol C Tables 4.2.6.8 and 6.1.1.4'
Mg Mg 0.0486 0.0363 'International Tables Vol C Tables 4.2.6.8 and 6.1.1.4'
Si Si 0.0817 0.0704 'International Tables Vol C Tables 4.2.6.8 and 6.1.1.4'

loop_
_geom_angle_atom_site_label_1
_geom_angle_atom_site_label_2
_geom_angle_atom_site_label_3
_geom_angle
C2 Mg N11 99.21(5)
C2 Mg N21 98.17(5)
N11 Mg N21 112.84(4)
C2 Mg N31 97.10(5)
N11 Mg N31 116.04(4)
N21 Mg N31 125.20(4)
C2 Mg C1 178.06(5)
N11 Mg C1 82.15(4)
N21 Mg C1 82.51(4)
N31 Mg C1 81.05(4)
C103 N11 C104 106.18(10)
C103 N11 Mg 118.64(8)
C104 N11 Mg 131.89(8)
C103 N12 C109 107.75(10)
C103 N12 C110 125.24(10)
C109 N12 C110 126.62(10)
C203 N21 C204 106.19(10)
C203 N21 Mg 119.14(8)
C204 N21 Mg 131.99(8)
C203 N22 C209 107.82(10)
C203 N22 C210 125.19(10)
C209 N22 C210 126.97(10)
C303 N31 C309 105.93(10)
C303 N31 Mg 118.92(8)
C309 N31 Mg 134.02(8)
C303 N32 C304 107.71(10)
C303 N32 C310 124.77(10)
C304 N32 C310 127.35(10)
C1 Si1 C102 116.74(6)
C1 Si1 C101 116.01(6)
C102 Si1 C101 105.81(7)
C1 Si1 C103 104.51(5)
C102 Si1 C103 103.90(6)
C101 Si1 C103 109.05(6)
C1 Si2 C202 115.83(6)
C1 Si2 C201 116.46(6)
C202 Si2 C201 105.19(6)
C1 Si2 C203 105.49(5)
C202 Si2 C203 105.32(6)
C201 Si2 C203 107.81(6)
C1 Si3 C302 115.51(6)
C1 Si3 C301 114.95(6)
C302 Si3 C301 107.32(6)
C1 Si3 C303 103.79(5)
C302 Si3 C303 103.78(6)
C301 Si3 C303 110.87(6)
Si2 C1 Si3 115.12(6)
Si2 C1 Si1 117.01(6)
Si3 C1 Si1 115.71(6)
Si2 C1 Mg 103.52(5)
Si3 C1 Mg 101.09(5)
Si1 C1 Mg 100.69(5)
C41B C40B C45B 120.0
C42B C41B C40B 120.0
C41B C42B C43B 120.0
C44B C43B C42B 120.0
C43B C44B C45B 120.0
C44B C45B C40B 120.0
C41A C40A C45A 120.0
C40A C41A C42A 120.0
C41A C42A C43A 120.0
C44A C43A C42A 120.0
C43A C44A C45A 120.0
C44A C45A C40A 120.0
N11 C103 N12 111.07(10)
N11 C103 Si1 118.27(9)
N12 C103 Si1 130.63(9)
N11 C104 C105 129.65(12)
N11 C104 C109 109.47(11)
C105 C104 C109 120.87(12)
C106 C105 C104 117.11(13)
C105 C106 C107 121.75(13)
C108 C107 C106 121.86(13)
C107 C108 C109 116.59(14)
N12 C109 C104 105.53(10)
N12 C109 C108 132.66(13)
C104 C109 C108 121.81(12)
N12 C110 C111 110.28(11)
N12 C110 C112 111.05(11)
C111 C110 C112 113.60(11)
N21 C203 N22 111.10(10)
N21 C203 Si2 119.28(8)
N22 C203 Si2 129.63(9)
N21 C204 C205 130.00(12)
N21 C204 C209 109.43(10)
C205 C204 C209 120.56(11)
C206 C205 C204 117.64(13)
C205 C206 C207 121.39(12)
C208 C207 C206 121.73(12)
C207 C208 C209 116.87(12)
N22 C209 C208 132.73(12)
N22 C209 C204 105.45(10)
C208 C209 C204 121.81(11)
N22 C210 C212 111.13(11)
N22 C210 C211 111.15(10)
C212 C210 C211 113.36(11)
N31 C303 N32 111.47(10)
N31 C303 Si3 118.37(9)
N32 C303 Si3 130.14(9)
N32 C304 C305 132.66(12)
N32 C304 C309 105.42(10)
C305 C304 C309 121.92(12)
C306 C305 C304 116.87(12)
C305 C306 C307 121.60(12)
C308 C307 C306 121.56(13)
C307 C308 C309 117.60(13)
N31 C309 C308 130.14(12)
N31 C309 C304 109.43(11)
C308 C309 C304 120.43(12)
N32 C310 C311 110.63(11)
N32 C310 C312 111.36(10)
C311 C310 C312 113.34(11)

loop_
_geom_bond_atom_site_label_1
_geom_bond_atom_site_label_2
_geom_bond_distance
Mg C2 2.1781(13)
Mg N11 2.1890(11)
Mg N21 2.2156(11)
Mg N31 2.2238(11)
Mg C1 2.4925(12)
N11 C103 1.3393(15)
N11 C104 1.3917(15)
N12 C103 1.3725(15)
N12 C109 1.3904(16)
N12 C110 1.4758(16)
N21 C203 1.3380(15)
N21 C204 1.3927(15)
N22 C203 1.3748(15)
N22 C209 1.3886(15)
N22 C210 1.4733(16)
N31 C303 1.3364(15)
N31 C309 1.3953(15)
N32 C303 1.3694(15)
N32 C304 1.3906(15)
N32 C310 1.4737(16)
Si1 C1 1.8161(12)
Si1 C102 1.8814(14)
Si1 C101 1.8908(14)
Si1 C103 1.9157(12)
Si2 C1 1.8091(12)
Si2 C202 1.8777(13)
Si2 C201 1.8896(13)
Si2 C203 1.9128(12)
Si3 C1 1.8150(12)
Si3 C302 1.8803(13)
Si3 C301 1.8810(13)
Si3 C303 1.9070(12)
C40B C41B 1.3900
C40B C45B 1.3900
C41B C42B 1.3900
C42B C43B 1.3900
C43B C44B 1.3900
C44B C45B 1.3900
C40A C41A 1.3900
C40A C45A 1.3900
C41A C42A 1.3900
C42A C43A 1.3900
C43A C44A 1.3900
C44A C45A 1.3900
C104 C105 1.3994(18)
C104 C109 1.3995(18)
C105 C106 1.388(2)
C106 C107 1.396(2)
C107 C108 1.384(2)
C108 C109 1.4030(17)
C110 C111 1.5224(18)
C110 C112 1.5260(19)
C204 C205 1.4006(17)
C204 C209 1.4037(17)
C205 C206 1.3856(18)
C206 C207 1.403(2)
C207 C208 1.3859(19)
C208 C209 1.3998(17)
C210 C212 1.5236(18)
C210 C211 1.5263(18)
C304 C305 1.4000(17)
C304 C309 1.4020(18)
C305 C306 1.3851(19)
C306 C307 1.400(2)
C307 C308 1.3860(19)
C308 C309 1.3999(17)
C310 C311 1.5207(18)
C310 C312 1.5249(18)
